data_9015695
loop_
_publ_author_name
'Hervieu, M.'
'Rebbah, A.'
'Desgardin, G.'
'Raveau, B.'

_publ_section_title
;
 Layer Structuer: The Oxides A3 Ti5 M O14
 _cod_database_code 1001108
;
_journal_name_full 'Journal of Solid State Chemistry'
_journal_page_first 200
_journal_page_last 206
_journal_paper_doi 10.1016/0022-4596(80)90494-6
_journal_volume 35
_journal_year 1980
_chemical_formula_sum 'Nb0.5 O7 Rb1.5 Ti2.5'
_space_group_IT_number 12
_symmetry_space_group_name_Hall '-C 2y'
_symmetry_space_group_name_H-M 'C 1 2/m 1'
_cell_angle_alpha 90
_cell_angle_beta 100.93
_cell_angle_gamma 90
_cell_length_a 19.073
_cell_length_b 3.814
_cell_length_c 9.223
_cell_formula_units_Z 4
_cell_volume 658.751
_database_code_amcsd 0013412
_exptl_crystal_density_diffrn 4.097
_cod_duplicate_entry 1001108
_cod_original_formula_sum 'Rb1.5 Ti2.5 Nb.5 O7'
_cod_database_code 9015695
_amcsd_formula_title 'Nb O14 Rb3 Ti5'

loop_
_space_group_symop_operation_xyz
x,y,z
1/2+x,1/2+y,z
x,-y,z
1/2+x,1/2-y,z
-x,y,-z
1/2-x,1/2+y,-z
-x,-y,-z
1/2-x,1/2-y,-z

loop_
_atom_site_label
_atom_site_fract_x
_atom_site_fract_y
_atom_site_fract_z
_atom_site_occupancy
Rb1 -0.01200 0.00000 0.04900 0.50000
Rb2 0.07300 0.00000 0.62700 1.00000
Ti1 0.63170 0.00000 0.33300 0.55000
Nb1 0.63170 0.00000 0.33300 0.45000
Ti2 0.68560 0.00000 0.01400 0.95000
Nb2 0.68560 0.00000 0.01400 0.05000
Ti3 0.73280 0.00000 0.70800 1.00000
O1 0.53540 0.00000 0.36100 1.00000
O2 0.61000 0.00000 0.10600 1.00000
O3 0.66000 0.00000 0.81500 1.00000
O4 0.68300 0.00000 0.53800 1.00000
O5 0.74100 0.00000 0.26800 1.00000
O6 0.78800 0.00000 0.94600 1.00000
O7 0.85000 0.00000 0.65700 1.00000

loop_
_cod_related_entry_id
_cod_related_entry_database
_cod_related_entry_code
1 AMCSD 0013412
